data_7249594
loop_
_publ_author_name
'Hu, Ming-Cheng'
'Zhou, Hai-Tao'
'Fang, Yu-Chen'
'Zhang, Li-Ren'
'Cui, Bao-Dong'
'Chen, Yong-Zheng'
'Bai, Mei'

_publ_section_title
;
 In situ generated CF3CHN2 with 3-ylideneoxindoles to access
 CF3-containing pyrazolo[1,5-c]quinazolines derivatives
;
_journal_issue 49
_journal_name_full 'RSC Advances'
_journal_page_first 36410
_journal_page_last 36415
_journal_paper_doi 10.1039/D4RA06651K
_journal_volume 14
_journal_year 2024
_chemical_formula_moiety 'C15 H12 F3 N3 O3'
_chemical_formula_sum 'C15 H12 F3 N3 O3'
_chemical_formula_weight 339.28
_space_group_crystal_system monoclinic
_space_group_IT_number 14
_space_group_name_Hall '-P 2yn'
_space_group_name_H-M_alt 'P 1 21/n 1'
_atom_sites_solution_hydrogens geom
_atom_sites_solution_primary direct
_audit_creation_date 2023-07-28
_audit_creation_method
;
Olex2 1.5-beta
(compiled 2022.04.07 svn.rca3783a0 for OlexSys, GUI svn.r6439)
;
_audit_update_record
;
2024-04-21 deposited with the CCDC.	2024-11-01 downloaded from the CCDC.
;
_cell_angle_alpha 90
_cell_angle_beta 116.535(6)
_cell_angle_gamma 90
_cell_formula_units_Z 8
_cell_length_a 25.8074(13)
_cell_length_b 4.65278(14)
_cell_length_c 26.1585(13)
_cell_measurement_reflns_used 7252
_cell_measurement_temperature 99.97(15)
_cell_measurement_theta_max 73.9710
_cell_measurement_theta_min 3.7910
_cell_volume 2810.1(3)
_computing_cell_refinement 'CrysAlisPro 1.171.39.33c (Rigaku OD, 2017)'
_computing_data_collection 'CrysAlisPro 1.171.39.33c (Rigaku OD, 2017)'
_computing_data_reduction 'CrysAlisPro 1.171.39.33c (Rigaku OD, 2017)'
_computing_molecular_graphics 'Olex2 1.5-beta (Dolomanov et al., 2009)'
_computing_publication_material 'Olex2 1.5-beta (Dolomanov et al., 2009)'
_computing_structure_refinement 'SHELXL 2018/3 (Sheldrick, 2015)'
_computing_structure_solution 'SHELXS  (Sheldrick, 2008)'
_diffrn_ambient_environment N~2~
_diffrn_ambient_temperature 99.97(15)
_diffrn_detector 'CCD plate'
_diffrn_measured_fraction_theta_full 0.999
_diffrn_measured_fraction_theta_max 0.964
_diffrn_measurement_details
;
List of Runs (angles in degrees, time in seconds):

  # Type    Start    End  Width  t~exp~   \w     \q     \k     \f   Frames
#--------------------------------------------------------------------------
  1  \w    -32.00  -6.00   0.50    0.50    --    0.00 -82.00-120.00   52
  2  \w    -23.00   5.00   0.50    0.50    --    0.00 -82.00-180.00   56
  3  \w    -88.00  21.00   0.50    0.50    --    0.00 -57.00  90.00  218
  4  \w    -13.00  12.00   0.50    0.50    --    0.00 -82.00 150.00   50
  5  \w    -23.00   8.00   0.50    0.50    --    0.00 -82.00-150.00   62
  6  \w     49.00  99.00   0.50    0.80    --   95.80 -45.00-150.00  100
  7  \w      8.00  34.00   0.50    0.80    --   95.80 -45.00-150.00   52
  8  \w     84.00 121.00   0.50    0.80    --   95.80  30.00 -30.00   74
  9  \w     19.00 125.00   0.50    0.80    --   95.80 -77.00  30.00  212
 10  \w     84.00 147.00   0.50    0.80    --   95.80  30.00   0.00  126
 11  \w     78.00 176.00   0.50    0.80    --   95.80  15.00-120.00  196
 12  \w      6.00 110.00   0.50    0.80    --   95.80 -61.00  30.00  208
;
_diffrn_measurement_device 'four-circle diffractometer'
_diffrn_measurement_device_type 'XtaLAB AFC12 (RINC): Kappa single'
_diffrn_measurement_method '\w scans'
_diffrn_orient_matrix_type 'CrysAlisPro convention (1999,Acta A55,543-557)'
_diffrn_orient_matrix_UB_11 -0.0383205000
_diffrn_orient_matrix_UB_12 -0.0741146000
_diffrn_orient_matrix_UB_13 -0.0632679000
_diffrn_orient_matrix_UB_21 0.0542809000
_diffrn_orient_matrix_UB_22 -0.0865292000
_diffrn_orient_matrix_UB_23 -0.0066725000
_diffrn_orient_matrix_UB_31 -0.0059473000
_diffrn_orient_matrix_UB_32 -0.3108719000
_diffrn_orient_matrix_UB_33 0.0169483000
_diffrn_radiation_monochromator mirror
_diffrn_radiation_probe x-ray
_diffrn_radiation_type 'Cu K\a'
_diffrn_radiation_wavelength 1.54184
_diffrn_reflns_av_unetI/netI 0.0435
_diffrn_reflns_Laue_measured_fraction_full 0.999
_diffrn_reflns_Laue_measured_fraction_max 0.964
_diffrn_reflns_limit_h_max 28
_diffrn_reflns_limit_h_min -31
_diffrn_reflns_limit_k_max 5
_diffrn_reflns_limit_k_min -5
_diffrn_reflns_limit_l_max 32
_diffrn_reflns_limit_l_min -4
_diffrn_reflns_number 5524
_diffrn_reflns_point_group_measured_fraction_full 0.999
_diffrn_reflns_point_group_measured_fraction_max 0.964
_diffrn_reflns_theta_full 67.684
_diffrn_reflns_theta_max 74.296
_diffrn_reflns_theta_min 3.234
_diffrn_source 'Rotating-anode X-ray tube'
_diffrn_source_type 'Rigaku (Cu) X-ray Source'
_exptl_absorpt_coefficient_mu 1.219
_exptl_absorpt_correction_T_max 1.00000
_exptl_absorpt_correction_T_min 0.59935
_exptl_absorpt_correction_type multi-scan
_exptl_absorpt_process_details
;
CrysAlisPro 1.171.39.33c (Rigaku Oxford Diffraction, 2017)
Empirical absorption correction using spherical harmonics,
 implemented in SCALE3 ABSPACK scaling algorithm.
;
_exptl_crystal_colour 'clear light colourless'
_exptl_crystal_density_diffrn 1.604
_exptl_crystal_description block
_exptl_crystal_F_000 1392
_exptl_crystal_size_max 0.16
_exptl_crystal_size_mid 0.13
_exptl_crystal_size_min 0.11
_refine_diff_density_max 0.512
_refine_diff_density_min -0.582
_refine_diff_density_rms 0.161
_refine_ls_extinction_method none
_refine_ls_goodness_of_fit_ref 1.108
_refine_ls_hydrogen_treatment constr
_refine_ls_matrix_type full
_refine_ls_number_parameters 438
_refine_ls_number_reflns 5524
_refine_ls_number_restraints 0
_refine_ls_restrained_S_all 1.108
_refine_ls_R_factor_all 0.1181
_refine_ls_R_factor_gt 0.1144
_refine_ls_shift/su_max 0.000
_refine_ls_shift/su_mean 0.000
_refine_ls_structure_factor_coef Fsqd
_refine_ls_weighting_details 'w=1/[\s^2^(Fo^2^)+(0.1017P)^2^+29.6990P] where P=(Fo^2^+2Fc^2^)/3'
_refine_ls_weighting_scheme calc
_refine_ls_wR_factor_gt 0.3068
_refine_ls_wR_factor_ref 0.3085
_reflns_Friedel_coverage 0.000
_reflns_number_gt 5101
_reflns_number_total 5524
_reflns_threshold_expression 'I > 2\s(I)'
_cod_data_source_file d4ra06651k2.cif
_cod_data_source_block 1b_2
_cod_database_code 7249594
_shelx_shelxl_version_number 2018/3
_chemical_oxdiff_formula 'C H O N S F'
_shelx_space_group_comment
;
The symmetry employed for this shelxl refinement is uniquely defined
by the following loop, which should always be used as a source of
symmetry information in preference to the above space-group names.
They are only intended as comments.
;
_olex2_refinement_description
;
1. Twinned data refinement
 Scales: 0.735(7)
 0.265(7)
2. Fixed Uiso
 At 1.2 times of:
  All C(H) groups, All C(H,H) groups
 At 1.5 times of:
  All C(H,H,H) groups
3.a Secondary CH2 refined with riding coordinates:
 C13(H13A,H13B), C29(H29A,H29B)
3.b Aromatic/amide H refined with riding coordinates:
 C2(H2), C3(H3), C4(H4), C5(H5), C17(H17), C18(H18), C19(H19), C20(H20)
3.c Idealised Me refined as rotating group:
 C14(H14A,H14B,H14C), C15(H15A,H15B,H15C), C22(H22A,H22B,H22C), C30(H30A,H30B,
 H30C)
;
_olex2_submission_special_instructions 'No special instructions were received'
_oxdiff_exptl_absorpt_empirical_details
;
Empirical correction (ABSPACK) includes:
- Absorption correction using spherical harmonics
- Frame scaling
;
_oxdiff_exptl_absorpt_empirical_full_max 1.942
_oxdiff_exptl_absorpt_empirical_full_min 0.560

loop_
_space_group_symop_operation_xyz
'x, y, z'
'-x+1/2, y+1/2, -z+1/2'
'-x, -y, -z'
'x-1/2, -y-1/2, z-1/2'

loop_
_atom_site_label
_atom_site_type_symbol
_atom_site_fract_x
_atom_site_fract_y
_atom_site_fract_z
_atom_site_U_iso_or_equiv
_atom_site_adp_type
_atom_site_occupancy
_atom_site_site_symmetry_order
_atom_site_calc_flag
_atom_site_refinement_flags_posn
_atom_site_refinement_flags_adp
_atom_site_refinement_flags_occupancy
_atom_site_disorder_assembly
_atom_site_disorder_group
F1 F 0.25245(15) 0.2353(9) 0.47683(15) 0.0239(8) Uani 1 1 d . . . . .
F2 F 0.20385(16) 0.6285(8) 0.45269(15) 0.0227(8) Uani 1 1 d . . . . .
F3 F 0.16461(15) 0.2351(9) 0.41093(14) 0.0222(8) Uani 1 1 d . . . . .
O1 O 0.05219(19) -0.2314(10) 0.49596(18) 0.0209(10) Uani 1 1 d . . . . .
O2 O 0.24491(18) 0.7935(9) 0.62517(18) 0.0189(9) Uani 1 1 d . . . . .
O3 O 0.28045(18) 0.6190(10) 0.56754(18) 0.0210(9) Uani 1 1 d . . . . .
N1 N 0.0774(2) -0.0846(12) 0.5883(2) 0.0184(11) Uani 1 1 d . . . . .
N2 N 0.1249(2) 0.1018(12) 0.5377(2) 0.0165(10) Uani 1 1 d . . . . .
N3 N 0.1346(2) 0.1101(12) 0.4910(2) 0.0177(11) Uani 1 1 d . . . . .
C1 C 0.1549(2) 0.2670(13) 0.6340(2) 0.0146(11) Uani 1 1 d . . . . .
C2 C 0.1896(3) 0.4277(14) 0.6827(2) 0.0178(12) Uani 1 1 d . . . . .
H2 H 0.217393 0.557449 0.681308 0.021 Uiso 1 1 calc R U . . .
C3 C 0.1841(3) 0.4008(15) 0.7324(3) 0.0211(13) Uani 1 1 d . . . . .
H3 H 0.208655 0.507128 0.765426 0.025 Uiso 1 1 calc R U . . .
C4 C 0.1423(3) 0.2167(14) 0.7341(3) 0.0194(13) Uani 1 1 d . . . . .
H4 H 0.137988 0.199805 0.768258 0.023 Uiso 1 1 calc R U . . .
C5 C 0.1068(3) 0.0575(14) 0.6862(3) 0.0204(13) Uani 1 1 d . . . . .
H5 H 0.078268 -0.066945 0.687593 0.024 Uiso 1 1 calc R U . . .
C6 C 0.1130(2) 0.0804(13) 0.6360(2) 0.0156(12) Uani 1 1 d . . . . .
C7 C 0.0812(2) -0.0868(14) 0.5375(3) 0.0178(12) Uani 1 1 d . . . . .
C8 C 0.1602(2) 0.2770(13) 0.5812(2) 0.0144(11) Uani 1 1 d . . . . .
C9 C 0.1959(2) 0.4108(14) 0.5605(2) 0.0161(12) Uani 1 1 d . . . . .
C10 C 0.1778(2) 0.2901(13) 0.5051(2) 0.0143(11) Uani 1 1 d . . . . .
C11 C 0.1994(3) 0.3445(15) 0.4611(3) 0.0192(13) Uani 1 1 d . . . . .
C12 C 0.2420(3) 0.6285(13) 0.5886(2) 0.0174(12) Uani 1 1 d . . . . .
C13 C 0.3250(3) 0.8387(16) 0.5887(3) 0.0223(14) Uani 1 1 d . . . . .
H13A H 0.350026 0.811693 0.630092 0.027 Uiso 1 1 calc R U . . .
H13B H 0.307213 1.031914 0.582728 0.027 Uiso 1 1 calc R U . . .
C14 C 0.3605(3) 0.8100(16) 0.5558(3) 0.0248(14) Uani 1 1 d . . . . .
H14A H 0.334996 0.826858 0.514758 0.037 Uiso 1 1 calc R U . . .
H14B H 0.379733 0.622201 0.563775 0.037 Uiso 1 1 calc R U . . .
H14C H 0.389786 0.962497 0.567576 0.037 Uiso 1 1 calc R U . . .
C15 C 0.0320(3) -0.2658(14) 0.5903(3) 0.0215(13) Uani 1 1 d . . . . .
H15A H 0.004003 -0.145056 0.596163 0.032 Uiso 1 1 calc R U . . .
H15B H 0.049411 -0.402922 0.621892 0.032 Uiso 1 1 calc R U . . .
H15C H 0.012209 -0.370796 0.554193 0.032 Uiso 1 1 calc R U . . .
F4 F 0.54981(16) 1.0794(8) 0.29417(16) 0.0235(8) Uani 1 1 d . . . . .
F5 F 0.59131(14) 0.6891(9) 0.33579(15) 0.0229(8) Uani 1 1 d . . . . .
F6 F 0.52471(15) 0.6791(9) 0.24859(15) 0.0229(8) Uani 1 1 d . . . . .
O4 O 0.5030(2) 0.2545(10) 0.44722(19) 0.0239(10) Uani 1 1 d . . . . .
O5 O 0.37730(18) 1.2727(10) 0.25364(18) 0.0209(9) Uani 1 1 d . . . . .
O6 O 0.43355(18) 1.0656(10) 0.21896(18) 0.0208(10) Uani 1 1 d . . . . .
N4 N 0.5099(2) 0.5794(12) 0.3652(2) 0.0199(11) Uani 1 1 d . . . . .
N5 N 0.4623(2) 0.5867(12) 0.3751(2) 0.0180(11) Uani 1 1 d . . . . .
N6 N 0.4111(2) 0.4224(12) 0.4232(2) 0.0202(11) Uani 1 1 d . . . . .
C16 C 0.3664(2) 0.7701(13) 0.3455(2) 0.0140(11) Uani 1 1 d . . . . .
C17 C 0.3180(3) 0.9347(15) 0.3109(3) 0.0219(13) Uani 1 1 d . . . . .
H17 H 0.319748 1.055064 0.282342 0.026 Uiso 1 1 calc R U . . .
C18 C 0.2674(3) 0.9260(16) 0.3172(3) 0.0246(14) Uani 1 1 d . . . . .
H18 H 0.234570 1.035896 0.292984 0.030 Uiso 1 1 calc R U . . .
C19 C 0.2659(3) 0.7547(15) 0.3595(3) 0.0232(14) Uani 1 1 d . . . . .
H19 H 0.231704 0.752091 0.364638 0.028 Uiso 1 1 calc R U . . .
C20 C 0.3128(3) 0.5845(16) 0.3951(3) 0.0243(14) Uani 1 1 d . . . . .
H20 H 0.310497 0.465187 0.423478 0.029 Uiso 1 1 calc R U . . .
C21 C 0.3636(3) 0.5944(13) 0.3879(3) 0.0174(12) Uani 1 1 d . . . . .
C22 C 0.4076(3) 0.2458(14) 0.4680(3) 0.0217(13) Uani 1 1 d . . . . .
H22A H 0.375705 0.108183 0.450617 0.033 Uiso 1 1 calc R U . . .
H22B H 0.400727 0.369919 0.494625 0.033 Uiso 1 1 calc R U . . .
H22C H 0.444098 0.141374 0.488745 0.033 Uiso 1 1 calc R U . . .
C23 C 0.4617(3) 0.4059(14) 0.4184(3) 0.0185(12) Uani 1 1 d . . . . .
C24 C 0.4194(3) 0.7628(13) 0.3396(2) 0.0159(12) Uani 1 1 d . . . . .
C25 C 0.4409(3) 0.8885(13) 0.3041(2) 0.0161(12) Uani 1 1 d . . . . .
C26 C 0.4959(2) 0.7566(13) 0.3220(2) 0.0151(11) Uani 1 1 d . . . . .
C27 C 0.5408(3) 0.8043(15) 0.3006(3) 0.0204(13) Uani 1 1 d . . . . .
C28 C 0.4133(3) 1.0968(14) 0.2577(3) 0.0179(12) Uani 1 1 d . . . . .
C29 C 0.4132(3) 1.2675(16) 0.1722(3) 0.0239(14) Uani 1 1 d . . . . .
H29A H 0.421856 1.467019 0.186689 0.029 Uiso 1 1 calc R U . . .
H29B H 0.370810 1.248346 0.148693 0.029 Uiso 1 1 calc R U . . .
C30 C 0.4449(3) 1.1946(16) 0.1372(3) 0.0242(14) Uani 1 1 d . . . . .
H30A H 0.486676 1.218708 0.160841 0.036 Uiso 1 1 calc R U . . .
H30B H 0.431913 1.322878 0.104101 0.036 Uiso 1 1 calc R U . . .
H30C H 0.436749 0.994879 0.124147 0.036 Uiso 1 1 calc R U . . .

loop_
_atom_site_aniso_label
_atom_site_aniso_U_11
_atom_site_aniso_U_22
_atom_site_aniso_U_33
_atom_site_aniso_U_23
_atom_site_aniso_U_13
_atom_site_aniso_U_12
F1 0.0207(18) 0.034(2) 0.0204(17) 0.0015(16) 0.0121(15) 0.0035(16)
F2 0.0301(19) 0.0165(18) 0.0214(18) 0.0035(15) 0.0112(16) -0.0035(15)
F3 0.0261(18) 0.026(2) 0.0178(17) -0.0056(15) 0.0125(15) -0.0075(16)
O1 0.025(2) 0.019(2) 0.024(2) -0.0067(18) 0.0148(19) -0.0087(18)
O2 0.026(2) 0.014(2) 0.021(2) -0.0017(17) 0.0147(18) -0.0036(17)
O3 0.022(2) 0.023(2) 0.023(2) -0.0026(19) 0.0137(18) -0.0036(19)
N1 0.016(2) 0.019(3) 0.021(3) 0.001(2) 0.009(2) -0.005(2)
N2 0.015(2) 0.017(3) 0.019(2) 0.001(2) 0.009(2) -0.004(2)
N3 0.021(2) 0.015(2) 0.021(2) 0.000(2) 0.012(2) 0.000(2)
C1 0.018(3) 0.011(3) 0.020(3) 0.002(2) 0.013(2) 0.002(2)
C2 0.016(3) 0.017(3) 0.018(3) 0.001(2) 0.006(2) 0.001(2)
C3 0.022(3) 0.021(3) 0.019(3) 0.000(3) 0.008(3) -0.001(3)
C4 0.026(3) 0.016(3) 0.022(3) 0.003(2) 0.017(3) 0.001(3)
C5 0.021(3) 0.019(3) 0.025(3) 0.004(3) 0.014(3) 0.002(2)
C6 0.016(3) 0.011(3) 0.020(3) 0.002(2) 0.008(2) 0.002(2)
C7 0.013(3) 0.019(3) 0.021(3) 0.002(3) 0.008(2) -0.002(2)
C8 0.018(3) 0.011(3) 0.018(3) -0.001(2) 0.011(2) 0.001(2)
C9 0.016(3) 0.018(3) 0.014(3) 0.001(2) 0.007(2) 0.001(2)
C10 0.015(3) 0.013(3) 0.016(3) -0.001(2) 0.008(2) -0.002(2)
C11 0.012(3) 0.024(3) 0.016(3) 0.004(2) 0.002(2) -0.001(2)
C12 0.022(3) 0.013(3) 0.017(3) 0.004(2) 0.009(2) -0.001(2)
C13 0.016(3) 0.031(4) 0.016(3) 0.002(3) 0.004(2) -0.010(3)
C14 0.024(3) 0.032(4) 0.025(3) -0.003(3) 0.017(3) -0.006(3)
C15 0.027(3) 0.014(3) 0.035(3) 0.002(3) 0.024(3) -0.006(3)
F4 0.0243(18) 0.021(2) 0.0291(19) 0.0027(16) 0.0151(16) -0.0019(15)
F5 0.0151(16) 0.031(2) 0.0238(18) 0.0064(16) 0.0101(15) 0.0005(15)
F6 0.0249(18) 0.028(2) 0.0207(17) -0.0050(16) 0.0149(15) -0.0021(16)
O4 0.029(2) 0.022(2) 0.028(2) 0.010(2) 0.019(2) 0.009(2)
O5 0.023(2) 0.019(2) 0.024(2) 0.0052(18) 0.0135(19) 0.0076(19)
O6 0.023(2) 0.025(2) 0.019(2) 0.0058(19) 0.0135(18) 0.0048(19)
N4 0.019(2) 0.023(3) 0.022(3) 0.004(2) 0.013(2) 0.003(2)
N5 0.019(2) 0.020(3) 0.020(2) 0.004(2) 0.013(2) 0.000(2)
N6 0.026(3) 0.020(3) 0.019(2) 0.004(2) 0.015(2) 0.001(2)
C16 0.019(3) 0.010(3) 0.017(3) -0.003(2) 0.011(2) -0.002(2)
C17 0.019(3) 0.025(3) 0.020(3) 0.002(3) 0.008(3) -0.002(3)
C18 0.017(3) 0.031(4) 0.027(3) 0.002(3) 0.011(3) 0.003(3)
C19 0.026(3) 0.022(3) 0.034(3) -0.003(3) 0.024(3) 0.000(3)
C20 0.020(3) 0.030(4) 0.025(3) 0.002(3) 0.013(3) -0.006(3)
C21 0.022(3) 0.015(3) 0.019(3) 0.000(2) 0.013(2) 0.001(2)
C22 0.036(4) 0.013(3) 0.026(3) 0.004(3) 0.024(3) 0.001(3)
C23 0.025(3) 0.015(3) 0.020(3) 0.003(2) 0.014(3) -0.001(3)
C24 0.023(3) 0.013(3) 0.018(3) -0.004(2) 0.015(2) -0.003(2)
C25 0.021(3) 0.013(3) 0.017(3) 0.001(2) 0.012(2) -0.001(2)
C26 0.015(3) 0.014(3) 0.018(3) 0.000(2) 0.009(2) 0.000(2)
C27 0.021(3) 0.021(3) 0.018(3) -0.002(2) 0.008(2) -0.001(3)
C28 0.019(3) 0.018(3) 0.019(3) 0.001(2) 0.010(2) -0.003(2)
C29 0.026(3) 0.028(4) 0.021(3) 0.007(3) 0.013(3) 0.007(3)
C30 0.028(3) 0.029(4) 0.021(3) 0.005(3) 0.017(3) 0.001(3)

loop_
_atom_type_symbol
_atom_type_description
_atom_type_scat_dispersion_real
_atom_type_scat_dispersion_imag
_atom_type_scat_source
C C 0.0181 0.0091 'International Tables Vol C Tables 4.2.6.8 and 6.1.1.4'
H H 0.0000 0.0000 'International Tables Vol C Tables 4.2.6.8 and 6.1.1.4'
F F 0.0727 0.0534 'International Tables Vol C Tables 4.2.6.8 and 6.1.1.4'
N N 0.0311 0.0180 'International Tables Vol C Tables 4.2.6.8 and 6.1.1.4'
O O 0.0492 0.0322 'International Tables Vol C Tables 4.2.6.8 and 6.1.1.4'

loop_
_geom_angle_atom_site_label_1
_geom_angle_atom_site_label_2
_geom_angle_atom_site_label_3
_geom_angle
_geom_angle_site_symmetry_1
_geom_angle_site_symmetry_3
_geom_angle_publ_flag
C12 O3 C13 115.4(5) . . ?
C6 N1 C15 120.0(5) . . ?
C7 N1 C6 124.2(5) . . ?
C7 N1 C15 115.8(5) . . ?
N3 N2 C7 118.7(5) . . ?
N3 N2 C8 114.2(5) . . ?
C8 N2 C7 127.1(5) . . ?
C10 N3 N2 104.0(5) . . ?
C2 C1 C6 119.0(5) . . ?
C2 C1 C8 123.7(5) . . ?
C6 C1 C8 117.3(5) . . ?
C1 C2 H2 119.4 . . ?
C3 C2 C1 121.1(6) . . ?
C3 C2 H2 119.4 . . ?
C2 C3 H3 120.2 . . ?
C2 C3 C4 119.6(6) . . ?
C4 C3 H3 120.2 . . ?
C3 C4 H4 119.8 . . ?
C5 C4 C3 120.4(6) . . ?
C5 C4 H4 119.8 . . ?
C4 C5 H5 119.9 . . ?
C4 C5 C6 120.1(6) . . ?
C6 C5 H5 119.9 . . ?
N1 C6 C1 120.9(5) . . ?
C5 C6 N1 119.4(5) . . ?
C5 C6 C1 119.8(6) . . ?
O1 C7 N1 126.1(6) . . ?
O1 C7 N2 121.0(5) . . ?
N1 C7 N2 113.0(5) . . ?
N2 C8 C1 117.5(5) . . ?
N2 C8 C9 104.7(5) . . ?
C9 C8 C1 137.6(6) . . ?
C8 C9 C10 104.1(5) . . ?
C8 C9 C12 129.0(5) . . ?
C10 C9 C12 126.9(5) . . ?
N3 C10 C9 113.0(5) . . ?
N3 C10 C11 116.8(5) . . ?
C9 C10 C11 130.1(5) . . ?
F1 C11 F2 105.7(5) . . ?
F1 C11 C10 112.1(5) . . ?
F2 C11 C10 112.0(5) . . ?
F3 C11 F1 107.9(5) . . ?
F3 C11 F2 106.6(5) . . ?
F3 C11 C10 112.0(5) . . ?
O2 C12 O3 123.7(6) . . ?
O2 C12 C9 125.7(6) . . ?
O3 C12 C9 110.6(5) . . ?
O3 C13 H13A 110.2 . . ?
O3 C13 H13B 110.2 . . ?
O3 C13 C14 107.4(5) . . ?
H13A C13 H13B 108.5 . . ?
C14 C13 H13A 110.2 . . ?
C14 C13 H13B 110.2 . . ?
C13 C14 H14A 109.5 . . ?
C13 C14 H14B 109.5 . . ?
C13 C14 H14C 109.5 . . ?
H14A C14 H14B 109.5 . . ?
H14A C14 H14C 109.5 . . ?
H14B C14 H14C 109.5 . . ?
N1 C15 H15A 109.5 . . ?
N1 C15 H15B 109.5 . . ?
N1 C15 H15C 109.5 . . ?
H15A C15 H15B 109.5 . . ?
H15A C15 H15C 109.5 . . ?
H15B C15 H15C 109.5 . . ?
C28 O6 C29 116.9(5) . . ?
C26 N4 N5 102.8(5) . . ?
N4 N5 C23 118.0(5) . . ?
C24 N5 N4 114.5(5) . . ?
C24 N5 C23 127.5(5) . . ?
C21 N6 C22 119.7(5) . . ?
C23 N6 C21 123.9(5) . . ?
C23 N6 C22 116.3(5) . . ?
C17 C16 C21 119.0(5) . . ?
C17 C16 C24 123.9(5) . . ?
C21 C16 C24 117.1(5) . . ?
C16 C17 H17 119.3 . . ?
C18 C17 C16 121.4(6) . . ?
C18 C17 H17 119.3 . . ?
C17 C18 H18 120.7 . . ?
C19 C18 C17 118.6(6) . . ?
C19 C18 H18 120.7 . . ?
C18 C19 H19 118.8 . . ?
C18 C19 C20 122.4(6) . . ?
C20 C19 H19 118.8 . . ?
C19 C20 H20 120.9 . . ?
C19 C20 C21 118.3(6) . . ?
C21 C20 H20 120.9 . . ?
C16 C21 N6 120.8(5) . . ?
C16 C21 C20 120.3(6) . . ?
C20 C21 N6 118.9(5) . . ?
N6 C22 H22A 109.5 . . ?
N6 C22 H22B 109.5 . . ?
N6 C22 H22C 109.5 . . ?
H22A C22 H22B 109.5 . . ?
H22A C22 H22C 109.5 . . ?
H22B C22 H22C 109.5 . . ?
O4 C23 N5 121.4(5) . . ?
O4 C23 N6 125.6(6) . . ?
N6 C23 N5 113.0(5) . . ?
N5 C24 C16 117.6(5) . . ?
N5 C24 C25 105.1(5) . . ?
C25 C24 C16 137.3(6) . . ?
C24 C25 C26 103.5(5) . . ?
C24 C25 C28 129.2(6) . . ?
C26 C25 C28 127.2(5) . . ?
N4 C26 C25 114.0(5) . . ?
N4 C26 C27 116.6(5) . . ?
C25 C26 C27 129.2(5) . . ?
F4 C27 F5 107.8(5) . . ?
F4 C27 F6 106.2(5) . . ?
F4 C27 C26 113.3(5) . . ?
F5 C27 F6 106.7(5) . . ?
F5 C27 C26 111.2(5) . . ?
F6 C27 C26 111.3(5) . . ?
O5 C28 O6 123.6(6) . . ?
O5 C28 C25 126.3(5) . . ?
O6 C28 C25 110.1(5) . . ?
O6 C29 H29A 110.5 . . ?
O6 C29 H29B 110.5 . . ?
O6 C29 C30 106.0(5) . . ?
H29A C29 H29B 108.7 . . ?
C30 C29 H29A 110.5 . . ?
C30 C29 H29B 110.5 . . ?
C29 C30 H30A 109.5 . . ?
C29 C30 H30B 109.5 . . ?
C29 C30 H30C 109.5 . . ?
H30A C30 H30B 109.5 . . ?
H30A C30 H30C 109.5 . . ?
H30B C30 H30C 109.5 . . ?

loop_
_geom_bond_atom_site_label_1
_geom_bond_atom_site_label_2
_geom_bond_distance
_geom_bond_site_symmetry_2
_geom_bond_publ_flag
F1 C11 1.341(7) . ?
F2 C11 1.353(8) . ?
F3 C11 1.316(7) . ?
O1 C7 1.212(8) . ?
O2 C12 1.202(8) . ?
O3 C12 1.335(7) . ?
O3 C13 1.451(8) . ?
N1 C6 1.403(8) . ?
N1 C7 1.374(8) . ?
N1 C15 1.463(7) . ?
N2 N3 1.355(7) . ?
N2 C7 1.426(8) . ?
N2 C8 1.364(8) . ?
N3 C10 1.308(8) . ?
C1 C2 1.402(8) . ?
C1 C6 1.407(8) . ?
C1 C8 1.449(8) . ?
C2 H2 0.9500 . ?
C2 C3 1.377(9) . ?
C3 H3 0.9500 . ?
C3 C4 1.394(9) . ?
C4 H4 0.9500 . ?
C4 C5 1.391(9) . ?
C5 H5 0.9500 . ?
C5 C6 1.396(8) . ?
C8 C9 1.405(8) . ?
C9 C10 1.425(8) . ?
C9 C12 1.482(9) . ?
C10 C11 1.508(8) . ?
C13 H13A 0.9900 . ?
C13 H13B 0.9900 . ?
C13 C14 1.517(8) . ?
C14 H14A 0.9800 . ?
C14 H14B 0.9800 . ?
C14 H14C 0.9800 . ?
C15 H15A 0.9800 . ?
C15 H15B 0.9800 . ?
C15 H15C 0.9800 . ?
F4 C27 1.325(8) . ?
F5 C27 1.327(7) . ?
F6 C27 1.362(7) . ?
O4 C23 1.217(8) . ?
O5 C28 1.206(8) . ?
O6 C28 1.339(7) . ?
O6 C29 1.443(8) . ?
N4 N5 1.365(7) . ?
N4 C26 1.312(8) . ?
N5 C23 1.416(8) . ?
N5 C24 1.358(8) . ?
N6 C21 1.409(8) . ?
N6 C22 1.468(7) . ?
N6 C23 1.370(8) . ?
C16 C17 1.399(9) . ?
C16 C21 1.405(8) . ?
C16 C24 1.443(8) . ?
C17 H17 0.9500 . ?
C17 C18 1.388(9) . ?
C18 H18 0.9500 . ?
C18 C19 1.378(9) . ?
C19 H19 0.9500 . ?
C19 C20 1.398(10) . ?
C20 H20 0.9500 . ?
C20 C21 1.406(8) . ?
C22 H22A 0.9800 . ?
C22 H22B 0.9800 . ?
C22 H22C 0.9800 . ?
C24 C25 1.406(8) . ?
C25 C26 1.419(8) . ?
C25 C28 1.466(8) . ?
C26 C27 1.513(8) . ?
C29 H29A 0.9900 . ?
C29 H29B 0.9900 . ?
C29 C30 1.514(8) . ?
C30 H30A 0.9800 . ?
C30 H30B 0.9800 . ?
C30 H30C 0.9800 . ?

loop_
_geom_torsion_atom_site_label_1
_geom_torsion_atom_site_label_2
_geom_torsion_atom_site_label_3
_geom_torsion_atom_site_label_4
_geom_torsion
_geom_torsion_site_symmetry_1
_geom_torsion_site_symmetry_2
_geom_torsion_site_symmetry_3
_geom_torsion_site_symmetry_4
_geom_torsion_publ_flag
N2 N3 C10 C9 -2.0(7) . . . . ?
N2 N3 C10 C11 179.6(5) . . . . ?
N2 C8 C9 C10 -1.3(6) . . . . ?
N2 C8 C9 C12 178.5(6) . . . . ?
N3 N2 C7 O1 -2.0(9) . . . . ?
N3 N2 C7 N1 177.3(5) . . . . ?
N3 N2 C8 C1 -176.3(5) . . . . ?
N3 N2 C8 C9 0.2(7) . . . . ?
N3 C10 C11 F1 -111.1(6) . . . . ?
N3 C10 C11 F2 130.2(6) . . . . ?
N3 C10 C11 F3 10.5(8) . . . . ?
C1 C2 C3 C4 -1.8(9) . . . . ?
C1 C8 C9 C10 174.0(7) . . . . ?
C1 C8 C9 C12 -6.2(12) . . . . ?
C2 C1 C6 N1 -180.0(5) . . . . ?
C2 C1 C6 C5 -0.2(9) . . . . ?
C2 C1 C8 N2 177.9(6) . . . . ?
C2 C1 C8 C9 3.0(11) . . . . ?
C2 C3 C4 C5 0.9(10) . . . . ?
C3 C4 C5 C6 0.3(9) . . . . ?
C4 C5 C6 N1 179.2(6) . . . . ?
C4 C5 C6 C1 -0.6(9) . . . . ?
C6 N1 C7 O1 178.1(6) . . . . ?
C6 N1 C7 N2 -1.2(8) . . . . ?
C6 C1 C2 C3 1.4(9) . . . . ?
C6 C1 C8 N2 -1.0(8) . . . . ?
C6 C1 C8 C9 -175.8(7) . . . . ?
C7 N1 C6 C1 2.2(9) . . . . ?
C7 N1 C6 C5 -177.5(6) . . . . ?
C7 N2 N3 C10 -177.5(5) . . . . ?
C7 N2 C8 C1 2.2(9) . . . . ?
C7 N2 C8 C9 178.6(6) . . . . ?
C8 N2 N3 C10 1.1(7) . . . . ?
C8 N2 C7 O1 179.6(6) . . . . ?
C8 N2 C7 N1 -1.1(9) . . . . ?
C8 C1 C2 C3 -177.4(6) . . . . ?
C8 C1 C6 N1 -1.1(8) . . . . ?
C8 C1 C6 C5 178.7(5) . . . . ?
C8 C9 C10 N3 2.1(7) . . . . ?
C8 C9 C10 C11 -179.7(6) . . . . ?
C8 C9 C12 O2 -25.2(10) . . . . ?
C8 C9 C12 O3 155.1(6) . . . . ?
C9 C10 C11 F1 70.8(9) . . . . ?
C9 C10 C11 F2 -47.9(8) . . . . ?
C9 C10 C11 F3 -167.6(6) . . . . ?
C10 C9 C12 O2 154.5(6) . . . . ?
C10 C9 C12 O3 -25.1(8) . . . . ?
C12 O3 C13 C14 -174.6(5) . . . . ?
C12 C9 C10 N3 -177.7(6) . . . . ?
C12 C9 C10 C11 0.5(11) . . . . ?
C13 O3 C12 O2 -4.4(8) . . . . ?
C13 O3 C12 C9 175.2(5) . . . . ?
C15 N1 C6 C1 -176.8(5) . . . . ?
C15 N1 C6 C5 3.5(8) . . . . ?
C15 N1 C7 O1 -2.8(9) . . . . ?
C15 N1 C7 N2 177.9(5) . . . . ?
N4 N5 C23 O4 2.2(9) . . . . ?
N4 N5 C23 N6 -177.6(5) . . . . ?
N4 N5 C24 C16 176.8(5) . . . . ?
N4 N5 C24 C25 -1.6(7) . . . . ?
N4 C26 C27 F4 -131.3(6) . . . . ?
N4 C26 C27 F5 -9.8(8) . . . . ?
N4 C26 C27 F6 109.1(6) . . . . ?
N5 N4 C26 C25 1.9(7) . . . . ?
N5 N4 C26 C27 178.7(5) . . . . ?
N5 C24 C25 C26 2.5(6) . . . . ?
N5 C24 C25 C28 -179.9(6) . . . . ?
C16 C17 C18 C19 1.2(10) . . . . ?
C16 C24 C25 C26 -175.4(7) . . . . ?
C16 C24 C25 C28 2.2(12) . . . . ?
C17 C16 C21 N6 179.2(6) . . . . ?
C17 C16 C21 C20 0.1(9) . . . . ?
C17 C16 C24 N5 -178.1(6) . . . . ?
C17 C16 C24 C25 -0.4(11) . . . . ?
C17 C18 C19 C20 -1.6(11) . . . . ?
C18 C19 C20 C21 1.2(10) . . . . ?
C19 C20 C21 N6 -179.5(6) . . . . ?
C19 C20 C21 C16 -0.5(10) . . . . ?
C21 N6 C23 O4 -178.1(6) . . . . ?
C21 N6 C23 N5 1.6(9) . . . . ?
C21 C16 C17 C18 -0.5(10) . . . . ?
C21 C16 C24 N5 0.3(8) . . . . ?
C21 C16 C24 C25 177.9(7) . . . . ?
C22 N6 C21 C16 178.6(6) . . . . ?
C22 N6 C21 C20 -2.4(9) . . . . ?
C22 N6 C23 O4 1.5(10) . . . . ?
C22 N6 C23 N5 -178.7(5) . . . . ?
C23 N5 C24 C16 -0.3(9) . . . . ?
C23 N5 C24 C25 -178.7(6) . . . . ?
C23 N6 C21 C16 -1.8(9) . . . . ?
C23 N6 C21 C20 177.3(6) . . . . ?
C24 N5 C23 O4 179.2(6) . . . . ?
C24 N5 C23 N6 -0.6(9) . . . . ?
C24 C16 C17 C18 177.8(6) . . . . ?
C24 C16 C21 N6 0.7(9) . . . . ?
C24 C16 C21 C20 -178.3(6) . . . . ?
C24 C25 C26 N4 -2.9(7) . . . . ?
C24 C25 C26 C27 -179.1(6) . . . . ?
C24 C25 C28 O5 28.1(11) . . . . ?
C24 C25 C28 O6 -151.7(6) . . . . ?
C25 C26 C27 F4 44.8(9) . . . . ?
C25 C26 C27 F5 166.4(6) . . . . ?
C25 C26 C27 F6 -74.8(8) . . . . ?
C26 N4 N5 C23 177.2(5) . . . . ?
C26 N4 N5 C24 -0.1(7) . . . . ?
C26 C25 C28 O5 -154.8(6) . . . . ?
C26 C25 C28 O6 25.3(9) . . . . ?
C28 O6 C29 C30 177.0(5) . . . . ?
C28 C25 C26 N4 179.5(6) . . . . ?
C28 C25 C26 C27 3.2(10) . . . . ?
C29 O6 C28 O5 3.9(9) . . . . ?
C29 O6 C28 C25 -176.3(5) . . . . ?

loop_
_twin_individual_id
_twin_individual_mass_fraction_refined
1 0.735(7)
2 0.265(7)
